data_2010634
loop_
_publ_author_name
'Bats, Jan W.'
'Parsch, J\"org'
'Engels, Joachim W.'

_publ_section_title
;
 1-Deoxy-1-(4-fluorophenyl)-\b-<small>D</small>-ribofuranose, its
 hemihydrate, and
 1-deoxy-1-(2,4-difluorophenyl)-\b-<small>D</small>-ribofuranose:
 structural evidence for intermolecular
 C---H&#x00B7;&#x00B7;&#x00B7;F---C interactions
;
_journal_issue 2
_journal_name_full 'Acta Crystallographica Section C'
_journal_page_first 201
_journal_page_last 205
_journal_paper_doi 10.1107/S010827019901361X
_journal_volume 56
_journal_year 2000
_chemical_formula_moiety 'C11 H13 F O4 , 0.5H2 O'
_chemical_formula_sum 'C11 H14 F O4.5'
_chemical_formula_weight 237.22
_chemical_name_systematic
;
1'-deoxy-1'-(4-fluorophenyl)-\b-D-ribofuranose hemihydrate
;
_space_group_IT_number 5
_symmetry_cell_setting monoclinic
_symmetry_space_group_name_Hall 'C 2y'
_symmetry_space_group_name_H-M 'C 1 2 1'
_cell_angle_alpha 90.00
_cell_angle_beta 93.215(10)
_cell_angle_gamma 90.00
_cell_formula_units_Z 4
_cell_length_a 29.356(6)
_cell_length_b 5.3068(7)
_cell_length_c 7.3530(11)
_cell_measurement_reflns_used 185
_cell_measurement_temperature 154(2)
_cell_measurement_theta_max 23
_cell_measurement_theta_min 3
_cell_volume 1143.7(3)
_computing_cell_refinement SMART
_computing_data_collection 'SMART (Siemens, 1995)'
_computing_data_reduction 'SAINT (Siemens, 1995)'
_computing_molecular_graphics 'XP in SHELXTL'
_computing_publication_material 'CIF in SHELXL97'
_computing_structure_refinement 'SHELXL97 (Sheldrick, 1997)'
_computing_structure_solution 'SHELXTL (Sheldrick, 1996)'
_diffrn_ambient_temperature 154(2)
_diffrn_measured_fraction_theta_full .869
_diffrn_measured_fraction_theta_max .869
_diffrn_measurement_device_type 'Siemens SMART'
_diffrn_measurement_method \w
_diffrn_radiation_monochromator graphite
_diffrn_radiation_source 'fine-focus sealed tube'
_diffrn_radiation_type MoK\a
_diffrn_radiation_wavelength .71073
_diffrn_reflns_av_R_equivalents .041
_diffrn_reflns_av_sigmaI/netI .034
_diffrn_reflns_limit_h_max 37
_diffrn_reflns_limit_h_min -40
_diffrn_reflns_limit_k_max 6
_diffrn_reflns_limit_k_min -7
_diffrn_reflns_limit_l_max 10
_diffrn_reflns_limit_l_min -9
_diffrn_reflns_number 5566
_diffrn_reflns_theta_full 30.61
_diffrn_reflns_theta_max 29.0
_diffrn_reflns_theta_min 1.39
_diffrn_standards_decay_% .0
_diffrn_standards_interval_time 540
_diffrn_standards_number 207
_exptl_absorpt_coefficient_mu .116
_exptl_absorpt_correction_type none
_exptl_crystal_colour colourless
_exptl_crystal_density_diffrn 1.378
_exptl_crystal_density_method 'not measured'
_exptl_crystal_description block
_exptl_crystal_F_000 500
_exptl_crystal_size_max .45
_exptl_crystal_size_mid .44
_exptl_crystal_size_min .40
_refine_diff_density_max .348
_refine_diff_density_min -.165
_refine_ls_extinction_coef .006(2)
_refine_ls_extinction_method 'SHELXL97 (Sheldrick, 1997)'
_refine_ls_goodness_of_fit_ref 1.486
_refine_ls_hydrogen_treatment refall
_refine_ls_matrix_type full
_refine_ls_number_parameters 207
_refine_ls_number_reflns 2827
_refine_ls_number_restraints 1
_refine_ls_restrained_S_all 1.485
_refine_ls_R_factor_all .036
_refine_ls_R_factor_gt .034
_refine_ls_shift/su_max .001
_refine_ls_shift/su_mean .000
_refine_ls_structure_factor_coef Fsqd
_refine_ls_weighting_details 'calc w = 1/[\s^2^(Fo^2^)+(0.05P)^2^] where P=(Fo^2^+2Fc^2^)/3'
_refine_ls_weighting_scheme calc
_refine_ls_wR_factor_ref .100
_reflns_number_gt 2746
_reflns_number_total 2827
_reflns_threshold_expression I>2\s(I)
_cod_data_source_file ka1343.cif
_cod_data_source_block Ic
_cod_original_sg_symbol_H-M 'C 2'
_cod_original_formula_sum 'C11 H14 F O4.50'
_cod_database_code 2010634

loop_
_symmetry_equiv_pos_as_xyz
'x, y, z'
'-x, y, -z'
'x+1/2, y+1/2, z'
'-x+1/2, y+1/2, -z'

loop_
_atom_site_label
_atom_site_fract_x
_atom_site_fract_y
_atom_site_fract_z
_atom_site_U_iso_or_equiv
_atom_site_adp_type
_atom_site_calc_flag
_atom_site_refinement_flags
_atom_site_occupancy
_atom_site_disorder_assembly
_atom_site_disorder_group
_atom_site_type_symbol
O1 0.5 .4642(3) 0 .0229(3) Uani d S 1 . . O
O5 0.42037(3) -.29036(19) -.12047(12) .0253(2) Uani d . 1 . . O
O2 0.44746(3) -.0340(2) .59397(11) .0276(2) Uani d . 1 . . O
O3 0.47406(3) .1638(2) .27211(12) .0238(2) Uani d . 1 . . O
F 0.23974(4) .0784(2) .88272(15) .0476(3) Uani d . 1 . . F
O4 0.36669(3) .0947(2) .22057(12) .0268(2) Uani d . 1 . . O
C11 0.34127(5) .2884(3) .67354(19) .0263(3) Uani d . 1 . . C
C1 0.38200(4) .1323(2) .40715(15) .0191(2) Uani d . 1 . . C
C5 0.38855(5) -.2240(3) .01174(16) .0231(3) Uani d . 1 . . C
C6 0.34325(4) .1166(2) .53157(15) .0198(2) Uani d . 1 . . C
C2 0.41858(4) -.0702(2) .43697(15) .0177(2) Uani d . 1 . . C
C4 0.40457(4) .0065(2) .12087(16) .0202(2) Uani d . 1 . . C
C3 0.44395(4) -.0474(2) .26191(15) .0192(2) Uani d . 1 . . C
C7 0.31067(5) -.0741(3) .5132(2) .0275(3) Uani d . 1 . . C
C10 0.30653(6) .2742(3) .79519(19) .0323(3) Uani d . 1 . . C
C9 0.27470(5) .0877(3) .77005(19) .0299(3) Uani d . 1 . . C
C8 0.27581(5) -.0892(3) .6332(2) .0318(3) Uani d . 1 . . C
H2 0.4041(6) -.231(4) .438(2) .018(4) Uiso d . 1 . . H
H11 0.3635(5) .418(4) .685(2) .017(4) Uiso d . 1 . . H
H1 0.3972(5) .299(3) .423(2) .012(3) Uiso d . 1 . . H
HO5 0.4459(6) -.375(4) -.069(2) .029(4) Uiso d . 1 . . H
HO3 0.5008(7) .113(4) .331(2) .035(5) Uiso d . 1 . . H
H5B 0.3595(6) -.192(4) -.050(2) .025(4) Uiso d . 1 . . H
H3 0.4588(6) -.204(4) .239(2) .023(4) Uiso d . 1 . . H
H5A 0.3850(6) -.374(4) .099(2) .026(4) Uiso d . 1 . . H
H4 0.4130(5) .140(4) .040(2) .023(4) Uiso d . 1 . . H
H8 0.2534(7) -.214(5) .621(2) .039(5) Uiso d . 1 . . H
HO2 0.4345(7) -.106(4) .686(3) .035(5) Uiso d . 1 . . H
H7 0.3135(7) -.202(4) .423(2) .033(5) Uiso d . 1 . . H
H10 0.3038(8) .398(6) .887(3) .063(7) Uiso d . 1 . . H
HO1 0.5068(7) .369(5) -.085(3) .044(6) Uiso d . 1 . . H

loop_
_atom_site_aniso_label
_atom_site_aniso_U_11
_atom_site_aniso_U_22
_atom_site_aniso_U_33
_atom_site_aniso_U_12
_atom_site_aniso_U_13
_atom_site_aniso_U_23
O1 .0309(6) .0205(6) .0179(6) 0 .0077(5) 0
O5 .0309(5) .0299(5) .0154(4) .0038(4) .0033(3) -.0003(4)
O2 .0207(4) .0466(6) .0154(4) -.0057(4) .0004(3) .0052(4)
O3 .0187(4) .0318(5) .0210(4) -.0028(4) .0025(3) .0064(3)
F .0421(6) .0542(7) .0497(6) -.0022(5) .0306(5) .0068(5)
O4 .0237(4) .0405(6) .0161(4) .0128(4) .0015(3) .0003(4)
C11 .0292(6) .0256(6) .0250(6) -.0041(5) .0087(5) -.0055(5)
C1 .0216(5) .0207(6) .0155(5) .0015(4) .0035(4) .0002(4)
C5 .0242(6) .0276(6) .0177(5) -.0019(5) .0027(4) -.0003(5)
C6 .0205(5) .0206(6) .0185(5) .0015(4) .0038(4) -.0003(4)
C2 .0172(5) .0215(6) .0145(5) .0001(4) .0017(4) .0034(4)
C4 .0210(5) .0239(6) .0160(5) .0026(4) .0034(4) .0012(4)
C3 .0198(5) .0224(6) .0155(5) .0024(4) .0027(4) .0014(4)
C7 .0251(6) .0260(7) .0318(7) -.0022(5) .0038(5) -.0053(6)
C10 .0368(8) .0360(8) .0252(6) .0002(6) .0123(5) -.0060(6)
C9 .0271(6) .0349(7) .0292(7) .0033(6) .0143(5) .0078(6)
C8 .0252(6) .0288(7) .0419(8) -.0050(5) .0076(5) .0005(6)

loop_
_atom_type_symbol
_atom_type_description
_atom_type_scat_dispersion_real
_atom_type_scat_dispersion_imag
_atom_type_scat_source
C C .0033 .0016 'International Tables Vol C Tables 4.2.6.8 and 6.1.1.4'
H H .0000 .0000 'International Tables Vol C Tables 4.2.6.8 and 6.1.1.4'
O O .0106 .0060 'International Tables Vol C Tables 4.2.6.8 and 6.1.1.4'
F F .0171 .0103 'International Tables Vol C Tables 4.2.6.8 and 6.1.1.4'

loop_
_geom_angle_atom_site_label_1
_geom_angle_atom_site_label_2
_geom_angle_atom_site_label_3
_geom_angle
C1 O4 C4 108.77(9)
C6 C11 C10 120.58(13)
O4 C1 C6 111.57(9)
O4 C1 C2 102.71(9)
C6 C1 C2 115.12(10)
O5 C5 C4 111.21(10)
C11 C6 C7 119.45(11)
C11 C6 C1 119.10(11)
C7 C6 C1 121.37(11)
O2 C2 C1 114.11(10)
O2 C2 C3 112.39(9)
C1 C2 C3 101.28(9)
O4 C4 C5 107.70(10)
O4 C4 C3 106.83(10)
C5 C4 C3 113.88(11)
O3 C3 C2 110.35(9)
O3 C3 C4 109.25(10)
C2 C3 C4 101.51(9)
C8 C7 C6 120.41(12)
C9 C10 C11 118.10(13)
F C9 C10 118.61(13)
F C9 C8 118.13(13)
C10 C9 C8 123.25(12)
C9 C8 C7 118.18(13)

loop_
_geom_bond_atom_site_label_1
_geom_bond_atom_site_label_2
_geom_bond_site_symmetry_2
_geom_bond_distance
_geom_bond_publ_flag
O5 C5 . 1.4296(14) ?
O2 C2 . 1.4066(14) ?
O3 C3 . 1.4270(16) ?
F C9 . 1.3553(13) ?
O4 C1 . 1.4335(14) ?
O4 C4 . 1.4439(14) ?
C11 C6 . 1.3897(17) ?
C11 C10 . 1.3959(17) ?
C1 C6 . 1.5016(15) ?
C1 C2 . 1.5261(16) ?
C5 C4 . 1.5228(18) ?
C6 C7 . 1.3936(18) ?
C2 C3 . 1.5277(15) ?
C4 C3 . 1.5359(17) ?
C7 C8 . 1.3905(18) ?
C10 C9 . 1.367(2) ?
C9 C8 . 1.378(2) ?

loop_
_geom_hbond_atom_site_label_D
_geom_hbond_atom_site_label_H
_geom_hbond_atom_site_label_A
_geom_hbond_site_symmetry_A
_geom_hbond_distance_DH
_geom_hbond_distance_HA
_geom_hbond_distance_DA
_geom_hbond_angle_DHA
_geom_hbond_publ_flag
O1 HO1 O3 2_655 .84(2) 1.86(2) 2.7010(10) 176(2) yes
O2 HO2 O5 1_556 .88(2) 1.79(2) 2.6610(10) 167(2) yes
O3 HO3 O2 2_656 .92(2) 1.77(2) 2.6690(10) 168(2) yes
O5 HO5 O1 1_545 .93(2) 1.85(2) 2.7770(10) 172(2) yes

loop_
_geom_torsion_atom_site_label_1
_geom_torsion_atom_site_label_2
_geom_torsion_atom_site_label_3
_geom_torsion_atom_site_label_4
_geom_torsion
C4 O4 C1 C6 -156.02(10)
C4 O4 C1 C2 -32.17(13)
C10 C11 C6 C7 -1.2(2)
C10 C11 C6 C1 -177.95(13)
O4 C1 C6 C11 -138.36(13)
C2 C1 C6 C11 105.12(14)
O4 C1 C6 C7 44.98(16)
C2 C1 C6 C7 -71.54(15)
O4 C1 C2 O2 164.23(10)
C6 C1 C2 O2 -74.31(13)
O4 C1 C2 C3 43.25(11)
C6 C1 C2 C3 164.71(10)
C1 O4 C4 C5 130.79(11)
C1 O4 C4 C3 8.08(14)
O5 C5 C4 O4 167.32(10)
O5 C5 C4 C3 -74.41(13)
O2 C2 C3 O3 -43.78(13)
C1 C2 C3 O3 78.40(11)
O2 C2 C3 C4 -159.53(11)
C1 C2 C3 C4 -37.35(11)
O4 C4 C3 O3 -97.35(11)
C5 C4 C3 O3 143.88(10)
O4 C4 C3 C2 19.20(13)
C5 C4 C3 C2 -99.56(11)
C11 C6 C7 C8 1.5(2)
C1 C6 C7 C8 178.14(13)
C6 C11 C10 C9 -.2(2)
C11 C10 C9 F -177.30(13)
C11 C10 C9 C8 1.4(2)
F C9 C8 C7 177.57(13)
C10 C9 C8 C7 -1.1(2)
C6 C7 C8 C9 -.4(2)

loop_
_cod_related_entry_id
_cod_related_entry_database
_cod_related_entry_code
1 ChemSpider 30652274
